data_4317010
loop_
_publ_author_name
'Jian-Qiang Liu'
'Bin Liu'
'Yao-Yu Wang'
'Ping Liu'
'Guo-Ping Yang'
'Rui-Ting Liu'
'Qi-Zhen Shi'
'Stuart R. Batten'

_publ_section_title
;
 An Unusual 3D Entangled Co(II) Coordination Polymer Directed by
 Ferromagnetic Molecular Building Block
;
_journal_name_full 'Inorganic Chemistry'
_journal_page_first 10422
_journal_page_last 10426
_journal_paper_doi 10.1021/ic101286j
_journal_volume 49
_journal_year 2010
_chemical_formula_sum 'C34 H33 Co2 O15'
_chemical_formula_weight 799.46
_chemical_name_systematic
; 
 ? 
;
_space_group_IT_number 15
_symmetry_cell_setting monoclinic
_symmetry_space_group_name_Hall '-C 2yc'
_symmetry_space_group_name_H-M 'C 1 2/c 1'
_atom_sites_solution_hydrogens geom
_atom_sites_solution_primary direct
_atom_sites_solution_secondary difmap
_audit_creation_method SHELXL-97
_cell_angle_alpha 90.00
_cell_angle_beta 105.241(3)
_cell_angle_gamma 90.00
_cell_formula_units_Z 4
_cell_length_a 13.842(2)
_cell_length_b 24.652(4)
_cell_length_c 10.5305(17)
_cell_measurement_reflns_used 3105
_cell_measurement_temperature 298(2)
_cell_measurement_theta_max 25.30
_cell_measurement_theta_min 1.65
_cell_volume 3467.0(9)
_computing_cell_refinement APEX2
_computing_data_collection 'APEX2 (Bruker, 2004)'
_computing_data_reduction APEX2
_computing_molecular_graphics APEX2
_computing_publication_material APEX2
_computing_structure_refinement 'SHELXL-97 (Sheldrick, 1997)'
_computing_structure_solution 'SHELXS-97 (Sheldrick, 1990)'
_diffrn_ambient_temperature 298(2)
_diffrn_measured_fraction_theta_full 0.991
_diffrn_measured_fraction_theta_max 0.991
_diffrn_measurement_device_type 'Bruker APEX SMART II'
_diffrn_measurement_method \w
_diffrn_radiation_monochromator graphite
_diffrn_radiation_source 'fine-focus sealed tube'
_diffrn_radiation_type MoK\a
_diffrn_radiation_wavelength 0.71073
_diffrn_reflns_av_R_equivalents 0.0315
_diffrn_reflns_av_sigmaI/netI 0.0419
_diffrn_reflns_limit_h_max 16
_diffrn_reflns_limit_h_min -16
_diffrn_reflns_limit_k_max 29
_diffrn_reflns_limit_k_min -29
_diffrn_reflns_limit_l_max 12
_diffrn_reflns_limit_l_min -10
_diffrn_reflns_number 8609
_diffrn_reflns_theta_full 25.20
_diffrn_reflns_theta_max 25.20
_diffrn_reflns_theta_min 1.65
_diffrn_standards_interval_time 0
_diffrn_standards_number 0
_exptl_absorpt_coefficient_mu 1.029
_exptl_absorpt_correction_T_max 0.8285
_exptl_absorpt_correction_T_min 0.7615
_exptl_absorpt_correction_type multi-scan
_exptl_absorpt_process_details SADABS
_exptl_crystal_colour pink
_exptl_crystal_density_diffrn 1.532
_exptl_crystal_density_method 'not measured'
_exptl_crystal_description block
_exptl_crystal_F_000 1644
_exptl_crystal_size_max 0.28
_exptl_crystal_size_mid 0.22
_exptl_crystal_size_min 0.19
_refine_diff_density_max 0.865
_refine_diff_density_min -0.462
_refine_diff_density_rms 0.091
_refine_ls_extinction_method none
_refine_ls_goodness_of_fit_ref 1.036
_refine_ls_hydrogen_treatment constr
_refine_ls_matrix_type full
_refine_ls_number_parameters 235
_refine_ls_number_reflns 3105
_refine_ls_number_restraints 219
_refine_ls_restrained_S_all 1.008
_refine_ls_R_factor_all 0.0654
_refine_ls_R_factor_gt 0.0504
_refine_ls_shift/su_max 0.001
_refine_ls_shift/su_mean 0.000
_refine_ls_structure_factor_coef Fsqd
_refine_ls_weighting_details 'calc w=1/[\s^2^(Fo^2^)+(0.1060P)^2^+0.8505P] where P=(Fo^2^+2Fc^2^)/3'
_refine_ls_weighting_scheme calc
_refine_ls_wR_factor_gt 0.1456
_refine_ls_wR_factor_ref 0.1555
_reflns_number_gt 2344
_reflns_number_total 3105
_reflns_threshold_expression >2sigma(I)
_cod_data_source_file ic101286j_si_001.cif
_cod_data_source_block 1
_cod_database_code 4317010

loop_
_symmetry_equiv_pos_as_xyz
'x, y, z'
'-x, y, -z+1/2'
'x+1/2, y+1/2, z'
'-x+1/2, y+1/2, -z+1/2'
'-x, -y, -z'
'x, -y, z-1/2'
'-x+1/2, -y+1/2, -z'
'x+1/2, -y+1/2, z-1/2'

loop_
_atom_site_label
_atom_site_type_symbol
_atom_site_fract_x
_atom_site_fract_y
_atom_site_fract_z
_atom_site_U_iso_or_equiv
_atom_site_adp_type
_atom_site_occupancy
_atom_site_symmetry_multiplicity
_atom_site_calc_flag
_atom_site_refinement_flags
_atom_site_disorder_assembly
_atom_site_disorder_group
Co1 Co 1.0000 0.41717(3) -0.2500 0.0376(2) Uani 1 2 d SU . .
Co2 Co 1.0000 0.5000 0.0000 0.0319(2) Uani 1 2 d SU . .
O3 O 0.9541(2) 0.42177(9) 0.0273(3) 0.0458(7) Uani 1 1 d U . .
O4 O 1.40006(16) -0.02906(8) 0.6301(2) 0.0295(5) Uani 1 1 d U . .
O5 O 1.38268(18) 0.00905(10) 0.8144(2) 0.0403(6) Uani 1 1 d U . .
O6 O 0.9426(3) 0.36603(11) -0.1399(3) 0.0586(8) Uani 1 1 d U . .
O7 O 0.9784(2) 0.07935(11) 0.4045(3) 0.0528(7) Uani 1 1 d U . .
O8 O 0.8373(2) 0.20818(10) 0.2790(3) 0.0510(7) Uani 1 1 d U . .
C7 C 1.2566(2) 0.02556(12) 0.6185(3) 0.0271(7) Uani 1 1 d U . .
C8 C 1.0695(3) 0.06360(15) 0.4802(4) 0.0391(8) Uani 1 1 d U . .
C9 C 0.9349(3) 0.37641(14) -0.0259(4) 0.0367(8) Uani 1 1 d U . .
C10 C 1.2029(2) 0.05986(14) 0.6780(3) 0.0351(8) Uani 1 1 d U . .
H10A H 1.2299 0.0700 0.7652 0.042 Uiso 1 1 calc R . .
C11 C 1.1088(3) 0.07972(14) 0.6102(4) 0.0398(9) Uani 1 1 d U . .
H11A H 1.0735 0.1031 0.6509 0.048 Uiso 1 1 calc R . .
C12 C 0.8582(3) 0.24617(13) 0.1956(4) 0.0382(8) Uani 1 1 d U . .
C13 C 0.9035(2) 0.33137(13) 0.0481(4) 0.0334(7) Uani 1 1 d U . .
C14 C 0.8855(3) 0.34121(14) 0.1699(4) 0.0405(9) Uani 1 1 d U . .
H14A H 0.8893 0.3765 0.2019 0.049 Uiso 1 1 calc R . .
C15 C 1.3527(2) 0.00151(12) 0.6931(3) 0.0267(7) Uani 1 1 d U . .
C16 C 0.8975(3) 0.27890(14) 0.0019(4) 0.0421(9) Uani 1 1 d U . .
H16A H 0.9087 0.2720 -0.0799 0.050 Uiso 1 1 calc R . .
C17 C 1.1232(3) 0.03052(15) 0.4192(4) 0.0428(9) Uani 1 1 d U . .
H17A H 1.0965 0.0207 0.3318 0.051 Uiso 1 1 calc R . .
C18 C 1.2170(3) 0.01162(14) 0.4869(4) 0.0356(8) Uani 1 1 d U . .
H18A H 1.2534 -0.0103 0.4444 0.043 Uiso 1 1 calc R . .
C19 C 0.8622(3) 0.29987(14) 0.2438(4) 0.0453(9) Uani 1 1 d U . .
H19A H 0.8492 0.3071 0.3244 0.054 Uiso 1 1 calc R . .
C20 C 0.8749(3) 0.23616(13) 0.0749(4) 0.0430(9) Uani 1 1 d U . .
H20A H 0.8710 0.2010 0.0422 0.052 Uiso 1 1 calc R . .
C21 C 0.8189(3) 0.11916(16) 0.3512(5) 0.0515(11) Uani 1 1 d U . .
H21A H 0.7694 0.1363 0.3884 0.062 Uiso 1 1 calc R . .
H21B H 0.7934 0.0837 0.3189 0.062 Uiso 1 1 calc R . .
C22 C 0.9150(3) 0.11209(16) 0.4584(4) 0.0484(10) Uani 1 1 d U . .
H22A H 0.9459 0.1470 0.4851 0.058 Uiso 1 1 calc R . .
H22B H 0.9018 0.0946 0.5346 0.058 Uiso 1 1 calc R . .
C23 C 0.8318(3) 0.15293(14) 0.2368(4) 0.0461(10) Uani 1 1 d U . .
H23A H 0.8927 0.1427 0.2137 0.055 Uiso 1 1 calc R . .
H23B H 0.7755 0.1477 0.1605 0.055 Uiso 1 1 calc R . .
O1W O 1.0000 0.1941(4) 0.7500 0.183(4) Uani 1 2 d SDU . .
H1W H 0.9558 0.2162 0.7083 0.220 Uiso 0.50 1 d PRD . .
O2W O 0.8758(11) 0.2540(9) 0.6265(14) 0.432(11) Uani 1 1 d DU . .
H2WA H 0.8324 0.2548 0.5525 0.519 Uiso 1 1 d RD . .
H2WB H 0.9110 0.2813 0.6178 0.519 Uiso 1 1 d RD . .

loop_
_atom_site_aniso_label
_atom_site_aniso_U_11
_atom_site_aniso_U_22
_atom_site_aniso_U_33
_atom_site_aniso_U_23
_atom_site_aniso_U_13
_atom_site_aniso_U_12
Co1 0.0415(4) 0.0377(4) 0.0331(4) 0.000 0.0089(3) 0.000
Co2 0.0380(4) 0.0303(4) 0.0256(4) 0.0000(3) 0.0049(3) -0.0016(2)
O3 0.0628(17) 0.0287(12) 0.0485(17) 0.0041(12) 0.0194(14) -0.0086(11)
O4 0.0294(11) 0.0314(12) 0.0264(12) 0.0023(10) 0.0048(10) 0.0023(9)
O5 0.0342(13) 0.0618(16) 0.0212(13) 0.0034(11) 0.0008(11) 0.0088(11)
O6 0.100(2) 0.0406(14) 0.0428(17) 0.0014(13) 0.0324(17) -0.0194(14)
O7 0.0424(15) 0.0642(18) 0.0425(17) 0.0061(13) -0.0052(12) 0.0218(12)
O8 0.0628(17) 0.0329(13) 0.0618(19) 0.0178(13) 0.0241(15) 0.0003(11)
C7 0.0260(15) 0.0292(16) 0.0237(17) 0.0054(13) 0.0023(13) -0.0008(12)
C8 0.0337(17) 0.0421(19) 0.035(2) 0.0130(16) -0.0034(15) 0.0074(14)
C9 0.0373(18) 0.0349(18) 0.036(2) 0.0077(15) 0.0071(16) -0.0010(14)
C10 0.0380(18) 0.0399(18) 0.0240(18) 0.0019(15) 0.0022(15) 0.0050(14)
C11 0.0384(19) 0.042(2) 0.038(2) 0.0054(16) 0.0090(16) 0.0126(15)
C12 0.0409(19) 0.0299(16) 0.044(2) 0.0140(16) 0.0121(17) 0.0014(14)
C13 0.0349(17) 0.0305(16) 0.0337(19) 0.0075(15) 0.0067(15) -0.0013(13)
C14 0.051(2) 0.0272(16) 0.045(2) 0.0036(16) 0.0162(18) -0.0013(15)
C15 0.0252(15) 0.0281(16) 0.0255(18) 0.0075(13) 0.0042(14) -0.0014(12)
C16 0.050(2) 0.0374(18) 0.038(2) 0.0014(16) 0.0087(18) -0.0033(16)
C17 0.043(2) 0.051(2) 0.0277(19) 0.0000(17) -0.0038(16) 0.0082(16)
C18 0.0357(18) 0.0392(18) 0.0283(19) 0.0002(15) 0.0023(15) 0.0032(14)
C19 0.061(2) 0.0358(19) 0.042(2) 0.0081(16) 0.020(2) 0.0021(17)
C20 0.054(2) 0.0219(16) 0.054(2) 0.0016(16) 0.015(2) -0.0033(15)
C21 0.0336(18) 0.041(2) 0.074(3) 0.028(2) 0.0043(19) 0.0012(15)
C22 0.040(2) 0.046(2) 0.056(3) 0.0173(19) 0.0072(18) 0.0109(16)
C23 0.0361(19) 0.0332(18) 0.061(3) 0.0187(18) -0.0015(18) -0.0010(14)
O1W 0.271(13) 0.154(8) 0.164(9) 0.000 0.129(10) 0.000
O2W 0.412(17) 0.63(3) 0.362(16) -0.184(19) 0.293(15) -0.13(2)

loop_
_atom_type_symbol
_atom_type_description
_atom_type_scat_dispersion_real
_atom_type_scat_dispersion_imag
_atom_type_scat_source
C C 0.0033 0.0016 'International Tables Vol C Tables 4.2.6.8 and 6.1.1.4'
H H 0.0000 0.0000 'International Tables Vol C Tables 4.2.6.8 and 6.1.1.4'
Co Co 0.3494 0.9721 'International Tables Vol C Tables 4.2.6.8 and 6.1.1.4'
O O 0.0106 0.0060 'International Tables Vol C Tables 4.2.6.8 and 6.1.1.4'

loop_
_geom_angle_atom_site_label_1
_geom_angle_atom_site_label_2
_geom_angle_atom_site_label_3
_geom_angle
_geom_angle_site_symmetry_1
_geom_angle_site_symmetry_3
_geom_angle_publ_flag
O6 Co1 O6 102.42(17) 2_754 . ?
O6 Co1 O4 116.60(12) 2_754 4_755 ?
O6 Co1 O4 110.41(11) . 4_755 ?
O6 Co1 O4 110.41(11) 2_754 3_454 ?
O6 Co1 O4 116.60(12) . 3_454 ?
O4 Co1 O4 101.05(12) 4_755 3_454 ?
O3 Co2 O3 180.00(4) . 5_765 ?
O3 Co2 O5 87.94(11) . 7_756 ?
O3 Co2 O5 92.06(11) 5_765 7_756 ?
O3 Co2 O5 92.06(11) . 3_454 ?
O3 Co2 O5 87.94(11) 5_765 3_454 ?
O5 Co2 O5 180.0 7_756 3_454 ?
O3 Co2 O4 92.71(9) . 4_755 ?
O3 Co2 O4 87.29(9) 5_765 4_755 ?
O5 Co2 O4 94.50(8) 7_756 4_755 ?
O5 Co2 O4 85.50(8) 3_454 4_755 ?
O3 Co2 O4 87.29(9) . 8_455 ?
O3 Co2 O4 92.71(9) 5_765 8_455 ?
O5 Co2 O4 85.50(8) 7_756 8_455 ?
O5 Co2 O4 94.50(8) 3_454 8_455 ?
O4 Co2 O4 180.0 4_755 8_455 ?
C9 O3 Co2 143.9(3) . . ?
C15 O4 Co1 113.9(2) . 3_546 ?
C15 O4 Co2 126.17(18) . 4_745 ?
Co1 O4 Co2 98.71(8) 3_546 4_745 ?
C15 O5 Co2 149.7(2) . 3_546 ?
C9 O6 Co1 124.6(2) . . ?
C8 O7 C22 120.3(3) . . ?
C12 O8 C23 117.2(3) . . ?
C10 C7 C18 119.0(3) . . ?
C10 C7 C15 121.4(3) . . ?
C18 C7 C15 119.5(3) . . ?
O7 C8 C17 115.4(3) . . ?
O7 C8 C11 123.9(3) . . ?
C17 C8 C11 120.7(3) . . ?
O3 C9 O6 123.3(3) . . ?
O3 C9 C13 119.4(3) . . ?
O6 C9 C13 117.3(3) . . ?
C7 C10 C11 121.5(3) . . ?
C7 C10 H10A 119.2 . . ?
C11 C10 H10A 119.2 . . ?
C8 C11 C10 118.3(3) . . ?
C8 C11 H11A 120.9 . . ?
C10 C11 H11A 120.9 . . ?
O8 C12 C20 126.0(3) . . ?
O8 C12 C19 114.0(3) . . ?
C20 C12 C19 120.0(3) . . ?
C16 C13 C14 118.7(3) . . ?
C16 C13 C9 121.0(3) . . ?
C14 C13 C9 120.1(3) . . ?
C19 C14 C13 121.3(3) . . ?
C19 C14 H14A 119.3 . . ?
C13 C14 H14A 119.3 . . ?
O5 C15 O4 122.4(3) . . ?
O5 C15 C7 119.6(3) . . ?
O4 C15 C7 117.9(3) . . ?
C13 C16 C20 121.3(4) . . ?
C13 C16 H16A 119.4 . . ?
C20 C16 H16A 119.4 . . ?
C8 C17 C18 120.6(3) . . ?
C8 C17 H17A 119.7 . . ?
C18 C17 H17A 119.7 . . ?
C17 C18 C7 119.9(3) . . ?
C17 C18 H18A 120.1 . . ?
C7 C18 H18A 120.1 . . ?
C14 C19 C12 119.1(4) . . ?
C14 C19 H19A 120.5 . . ?
C12 C19 H19A 120.5 . . ?
C12 C20 C16 119.6(3) . . ?
C12 C20 H20A 120.2 . . ?
C16 C20 H20A 120.2 . . ?
C22 C21 C23 113.1(3) . . ?
C22 C21 H21A 109.0 . . ?
C23 C21 H21A 109.0 . . ?
C22 C21 H21B 109.0 . . ?
C23 C21 H21B 109.0 . . ?
H21A C21 H21B 107.8 . . ?
O7 C22 C21 106.4(4) . . ?
O7 C22 H22A 110.4 . . ?
C21 C22 H22A 110.4 . . ?
O7 C22 H22B 110.4 . . ?
C21 C22 H22B 110.4 . . ?
H22A C22 H22B 108.6 . . ?
O8 C23 C21 106.5(4) . . ?
O8 C23 H23A 110.4 . . ?
C21 C23 H23A 110.4 . . ?
O8 C23 H23B 110.4 . . ?
C21 C23 H23B 110.4 . . ?
H23A C23 H23B 108.6 . . ?
H2WA O2W H2WB 99.7 . . ?

loop_
_geom_bond_atom_site_label_1
_geom_bond_atom_site_label_2
_geom_bond_distance
_geom_bond_site_symmetry_2
_geom_bond_publ_flag
Co1 O6 2.012(3) 2_754 ?
Co1 O6 2.012(3) . ?
Co1 O4 2.085(2) 4_755 ?
Co1 O4 2.085(2) 3_454 ?
Co2 O3 2.074(2) . ?
Co2 O3 2.074(2) 5_765 ?
Co2 O5 2.200(2) 7_756 ?
Co2 O5 2.200(2) 3_454 ?
Co2 O4 2.302(2) 4_755 ?
Co2 O4 2.302(2) 8_455 ?
O3 C9 1.248(4) . ?
O4 C15 1.291(4) . ?
O4 Co1 2.085(2) 3_546 ?
O4 Co2 2.302(2) 4_745 ?
O5 C15 1.249(4) . ?
O5 Co2 2.200(2) 3_546 ?
O6 C9 1.259(5) . ?
O7 C8 1.360(4) . ?
O7 C22 1.416(5) . ?
O8 C12 1.366(4) . ?
O8 C23 1.428(5) . ?
C7 C10 1.380(5) . ?
C7 C18 1.393(5) . ?
C7 C15 1.480(4) . ?
C8 C17 1.372(5) . ?
C8 C11 1.391(5) . ?
C9 C13 1.485(5) . ?
C10 C11 1.398(5) . ?
C10 H10A 0.9300 . ?
C11 H11A 0.9300 . ?
C12 C20 1.373(5) . ?
C12 C19 1.414(5) . ?
C13 C16 1.377(5) . ?
C13 C14 1.391(5) . ?
C14 C19 1.371(5) . ?
C14 H14A 0.9300 . ?
C16 C20 1.387(5) . ?
C16 H16A 0.9300 . ?
C17 C18 1.387(5) . ?
C17 H17A 0.9300 . ?
C18 H18A 0.9300 . ?
C19 H19A 0.9300 . ?
C20 H20A 0.9300 . ?
C21 C22 1.511(6) . ?
C21 C23 1.514(5) . ?
C21 H21A 0.9700 . ?
C21 H21B 0.9700 . ?
C22 H22A 0.9700 . ?
C22 H22B 0.9700 . ?
C23 H23A 0.9700 . ?
C23 H23B 0.9700 . ?
O1W H1W 0.8500 . ?
O2W H2WA 0.8501 . ?
O2W H2WB 0.8501 . ?
